data_1553782
loop_
_publ_author_name
'Li, Yuewen'
'Lu, Yiye'
'Mao, Runyu'
'Li, Zhiming'
'Wu, Jie'

_publ_section_title
;
 A photoinduced reaction of perfluoroalkyl halides with
 1,3-diarylprop-2-yn-1-ones catalyzed by DABSO
;
_journal_issue 9
_journal_name_full 'Organic Chemistry Frontiers'
_journal_page_first 1745
_journal_paper_doi 10.1039/C7QO00279C
_journal_volume 4
_journal_year 2017
_chemical_formula_sum 'C21 H18 F2 O4'
_chemical_formula_weight 372.35
_space_group_crystal_system orthorhombic
_space_group_IT_number 33
_space_group_name_Hall 'P 2c -2n'
_space_group_name_H-M_alt 'P n a 21'
_atom_sites_solution_hydrogens geom
_audit_creation_method SHELXL-2014/7
_audit_update_record
;
2017-01-09 deposited with the CCDC.
2017-05-31 downloaded from the CCDC.
;
_cell_angle_alpha 90
_cell_angle_beta 90
_cell_angle_gamma 90
_cell_formula_units_Z 4
_cell_length_a 12.326(4)
_cell_length_b 11.032(4)
_cell_length_c 13.445(5)
_cell_measurement_reflns_used 3083
_cell_measurement_temperature 293(2)
_cell_measurement_theta_max 26.99
_cell_measurement_theta_min 2.48
_cell_volume 1828.3(11)
_computing_cell_refinement 'Bruker SAINT'
_computing_data_collection 'Bruker APEX2'
_computing_data_reduction 'Bruker SAINT'
_computing_molecular_graphics 'Bruker SHELXTL'
_computing_publication_material 'Bruker SHELXTL'
_computing_structure_refinement 'SHELXL-2014/7 (Sheldrick, 2014)'
_computing_structure_solution 'SHELXS-97 (Sheldrick, 2008)'
_diffrn_ambient_temperature 293(2)
_diffrn_measured_fraction_theta_full 0.954
_diffrn_measured_fraction_theta_max 0.954
_diffrn_measurement_device_type 'Bruker APEX-II CCD'
_diffrn_measurement_method '\f and \w scans'
_diffrn_radiation_type MoK\a
_diffrn_radiation_wavelength 0.71073
_diffrn_reflns_av_R_equivalents 0.0226
_diffrn_reflns_av_unetI/netI 0.0283
_diffrn_reflns_Laue_measured_fraction_full 0.954
_diffrn_reflns_Laue_measured_fraction_max 0.954
_diffrn_reflns_limit_h_max 13
_diffrn_reflns_limit_h_min -14
_diffrn_reflns_limit_k_max 12
_diffrn_reflns_limit_k_min -12
_diffrn_reflns_limit_l_max 6
_diffrn_reflns_limit_l_min -16
_diffrn_reflns_number 4989
_diffrn_reflns_point_group_measured_fraction_full 0.687
_diffrn_reflns_point_group_measured_fraction_max 0.687
_diffrn_reflns_theta_full 25.094
_diffrn_reflns_theta_max 25.094
_diffrn_reflns_theta_min 2.388
_exptl_absorpt_coefficient_mu 0.106
_exptl_absorpt_correction_T_max 0.970
_exptl_absorpt_correction_T_min 0.749
_exptl_absorpt_correction_type multi-scan
_exptl_absorpt_process_details sadabs
_exptl_crystal_colour orange
_exptl_crystal_density_diffrn 1.353
_exptl_crystal_description block
_exptl_crystal_F_000 776
_exptl_crystal_size_max 0.600
_exptl_crystal_size_mid 0.300
_exptl_crystal_size_min 0.200
_refine_diff_density_max 0.178
_refine_diff_density_min -0.136
_refine_diff_density_rms 0.033
_refine_ls_abs_structure_details
; 
 Flack x determined using 561 quotients [(I+)-(I-)]/[(I+)+(I-)] 
 (Parsons, Flack and Wagner, Acta Cryst. B69 (2013) 249-259). 
;
_refine_ls_abs_structure_Flack -0.6(4)
_refine_ls_extinction_coef 0.016(3)
_refine_ls_extinction_expression Fc^*^=kFc[1+0.001xFc^2^\l^3^/sin(2\q)]^-1/4^
_refine_ls_extinction_method 'SHELXL-2014/7 (Sheldrick 2014'
_refine_ls_goodness_of_fit_ref 1.076
_refine_ls_hydrogen_treatment constr
_refine_ls_matrix_type full
_refine_ls_number_parameters 248
_refine_ls_number_reflns 2237
_refine_ls_number_restraints 1
_refine_ls_restrained_S_all 1.075
_refine_ls_R_factor_all 0.0343
_refine_ls_R_factor_gt 0.0325
_refine_ls_shift/su_max 0.002
_refine_ls_shift/su_mean 0.000
_refine_ls_structure_factor_coef Fsqd
_refine_ls_weighting_details 'w=1/[\s^2^(Fo^2^)+(0.0587P)^2^+0.2150P] where P=(Fo^2^+2Fc^2^)/3'
_refine_ls_weighting_scheme calc
_refine_ls_wR_factor_gt 0.0913
_refine_ls_wR_factor_ref 0.0937
_reflns_Friedel_coverage 0.377
_reflns_Friedel_fraction_full 0.395
_reflns_Friedel_fraction_max 0.395
_reflns_number_gt 2134
_reflns_number_total 2237
_reflns_threshold_expression 'I > 2\s(I)'
_cod_data_source_file c7qo00279c2.cif
_cod_data_source_block a61102ba
_cod_original_cell_volume 1828.4(11)
_cod_database_code 1553782
_shelx_shelxl_version_number 2014/7
_shelx_space_group_comment
; 
The symmetry employed for this shelxl refinement is uniquely defined 
by the following loop, which should always be used as a source of 
symmetry information in preference to the above space-group names. 
They are only intended as comments. 
;
_shelx_estimated_absorpt_t_min 0.939
_shelx_estimated_absorpt_t_max 0.979

loop_
_space_group_symop_operation_xyz
'x, y, z'
'-x, -y, z+1/2'
'x+1/2, -y+1/2, z'
'-x+1/2, y+1/2, z+1/2'

loop_
_atom_site_label
_atom_site_type_symbol
_atom_site_fract_x
_atom_site_fract_y
_atom_site_fract_z
_atom_site_U_iso_or_equiv
_atom_site_adp_type
_atom_site_occupancy
_atom_site_site_symmetry_order
_atom_site_calc_flag
_atom_site_refinement_flags_posn
_atom_site_refinement_flags_adp
F1 F 0.17893(15) -0.09042(16) 0.58139(17) 0.0759(7) Uani 1 1 d . .
F2 F 0.19291(17) -0.16541(16) 0.7295(2) 0.0826(8) Uani 1 1 d . .
O1 O -0.05420(17) 0.00119(19) 0.7962(2) 0.0675(7) Uani 1 1 d . .
O2 O -0.04236(16) -0.10420(19) 0.5960(2) 0.0639(6) Uani 1 1 d . .
O3 O 0.0048(2) -0.2586(2) 0.6948(3) 0.0871(9) Uani 1 1 d . .
O4 O 0.59247(16) 0.15592(18) 0.51580(18) 0.0561(5) Uani 1 1 d . .
C1 C 0.0231(2) 0.0645(3) 0.7759(2) 0.0461(6) Uani 1 1 d . .
C2 C 0.1198(2) 0.0290(2) 0.7160(2) 0.0432(6) Uani 1 1 d . .
C3 C 0.19116(19) 0.1230(2) 0.71183(19) 0.0377(6) Uani 1 1 d . .
C4 C 0.14345(19) 0.2267(2) 0.76936(19) 0.0379(5) Uani 1 1 d . .
C5 C 0.1857(2) 0.3382(2) 0.7917(2) 0.0413(6) Uani 1 1 d . .
H5 H 0.2547 0.3596 0.7698 0.050 Uiso 1 1 calc R U
C6 C 0.1238(2) 0.4197(2) 0.8479(2) 0.0456(6) Uani 1 1 d . .
C7 C 0.0229(2) 0.3842(3) 0.8822(2) 0.0495(7) Uani 1 1 d . .
H7 H -0.0181 0.4386 0.9193 0.059 Uiso 1 1 calc R U
C8 C -0.0188(2) 0.2704(3) 0.8631(2) 0.0481(7) Uani 1 1 d . .
H8 H -0.0861 0.2471 0.8878 0.058 Uiso 1 1 calc R U
C9 C 0.04261(19) 0.1925(2) 0.8062(2) 0.0420(6) Uani 1 1 d . .
C10 C 0.1290(2) -0.0936(2) 0.6716(3) 0.0525(7) Uani 1 1 d . .
C11 C 0.0220(2) -0.1629(2) 0.6571(3) 0.0568(8) Uani 1 1 d . .
C12 C -0.1472(3) -0.1615(3) 0.5792(4) 0.0845(13) Uani 1 1 d . .
H12A H -0.1374 -0.2361 0.5422 0.101 Uiso 1 1 calc R U
H12B H -0.1805 -0.1812 0.6425 0.101 Uiso 1 1 calc R U
C13 C -0.2164(4) -0.0804(4) 0.5244(6) 0.124(2) Uani 1 1 d . .
H13A H -0.1780 -0.0499 0.4675 0.186 Uiso 1 1 calc R U
H13B H -0.2374 -0.0140 0.5663 0.186 Uiso 1 1 calc R U
H13C H -0.2800 -0.1232 0.5027 0.186 Uiso 1 1 calc R U
C14 C 0.29732(18) 0.1328(2) 0.6632(2) 0.0374(5) Uani 1 1 d . .
C15 C 0.32354(19) 0.2378(2) 0.6111(2) 0.0402(6) Uani 1 1 d . .
H15 H 0.2740 0.3014 0.6094 0.048 Uiso 1 1 calc R U
C16 C 0.4210(2) 0.2499(2) 0.5619(2) 0.0431(6) Uani 1 1 d . .
H16 H 0.4366 0.3205 0.5268 0.052 Uiso 1 1 calc R U
C17 C 0.49607(19) 0.1556(2) 0.5650(2) 0.0407(6) Uani 1 1 d . .
C18 C 0.47305(19) 0.0535(2) 0.6198(2) 0.0426(6) Uani 1 1 d . .
H18 H 0.5246 -0.0077 0.6248 0.051 Uiso 1 1 calc R U
C19 C 0.3753(2) 0.0406(2) 0.6671(2) 0.0416(6) Uani 1 1 d . .
H19 H 0.3605 -0.0302 0.7022 0.050 Uiso 1 1 calc R U
C20 C 0.6115(3) 0.2505(3) 0.4458(3) 0.0707(9) Uani 1 1 d . .
H20A H 0.6124 0.3271 0.4796 0.106 Uiso 1 1 calc R U
H20B H 0.5549 0.2505 0.3968 0.106 Uiso 1 1 calc R U
H20C H 0.6802 0.2377 0.4138 0.106 Uiso 1 1 calc R U
C21 C 0.1685(3) 0.5442(3) 0.8682(3) 0.0651(9) Uani 1 1 d . .
H21A H 0.1755 0.5559 0.9386 0.098 Uiso 1 1 calc R U
H21B H 0.1202 0.6041 0.8414 0.098 Uiso 1 1 calc R U
H21C H 0.2385 0.5521 0.8374 0.098 Uiso 1 1 calc R U

loop_
_atom_site_aniso_label
_atom_site_aniso_U_11
_atom_site_aniso_U_22
_atom_site_aniso_U_33
_atom_site_aniso_U_23
_atom_site_aniso_U_13
_atom_site_aniso_U_12
F1 0.0705(11) 0.0634(11) 0.0937(16) -0.0348(11) 0.0311(11) -0.0197(8)
F2 0.0725(13) 0.0435(10) 0.132(2) -0.0026(11) -0.0174(13) 0.0101(8)
O1 0.0550(11) 0.0534(11) 0.0942(18) -0.0125(12) 0.0246(12) -0.0170(9)
O2 0.0527(12) 0.0553(12) 0.0837(17) -0.0051(12) 0.0015(12) -0.0140(9)
O3 0.0906(18) 0.0435(13) 0.127(3) 0.0065(13) 0.0018(17) -0.0213(11)
O4 0.0388(11) 0.0616(11) 0.0679(13) 0.0031(11) 0.0104(10) -0.0028(8)
C1 0.0400(14) 0.0428(14) 0.0555(16) -0.0035(12) 0.0034(12) -0.0047(10)
C2 0.0373(14) 0.0361(13) 0.0563(16) -0.0044(12) 0.0032(12) -0.0015(9)
C3 0.0364(13) 0.0319(12) 0.0449(14) -0.0045(11) -0.0008(11) 0.0017(9)
C4 0.0326(12) 0.0370(13) 0.0442(14) -0.0031(11) -0.0003(11) 0.0036(9)
C5 0.0366(13) 0.0374(13) 0.0499(15) -0.0068(11) -0.0029(12) 0.0000(9)
C6 0.0470(15) 0.0418(14) 0.0481(15) -0.0078(12) -0.0018(12) 0.0028(10)
C7 0.0487(15) 0.0490(15) 0.0508(15) -0.0144(13) 0.0044(13) 0.0079(11)
C8 0.0376(14) 0.0539(17) 0.0529(16) -0.0078(13) 0.0067(13) -0.0002(11)
C9 0.0359(13) 0.0418(13) 0.0483(14) -0.0042(11) 0.0007(11) -0.0002(10)
C10 0.0481(15) 0.0367(15) 0.073(2) -0.0058(14) 0.0078(14) -0.0003(10)
C11 0.0588(18) 0.0344(15) 0.077(2) -0.0116(15) 0.0106(17) -0.0103(11)
C12 0.0530(19) 0.077(2) 0.124(4) -0.023(2) -0.001(2) -0.0167(16)
C13 0.072(3) 0.094(3) 0.205(7) -0.040(4) -0.031(4) 0.012(2)
C14 0.0335(12) 0.0342(12) 0.0445(13) -0.0051(10) -0.0011(11) -0.0011(9)
C15 0.0390(13) 0.0293(11) 0.0525(14) -0.0027(11) -0.0031(11) 0.0024(8)
C16 0.0453(14) 0.0341(12) 0.0500(15) 0.0001(11) -0.0025(12) -0.0041(9)
C17 0.0325(12) 0.0439(13) 0.0457(14) -0.0059(11) -0.0009(11) -0.0036(9)
C18 0.0350(12) 0.0395(13) 0.0532(15) -0.0048(11) -0.0013(11) 0.0054(9)
C19 0.0404(13) 0.0332(13) 0.0511(15) 0.0007(11) 0.0007(11) 0.0005(9)
C20 0.0545(19) 0.089(2) 0.068(2) 0.015(2) 0.0144(17) -0.0108(15)
C21 0.0678(19) 0.0471(18) 0.080(2) -0.0251(16) 0.0122(18) -0.0049(13)

loop_
_atom_type_symbol
_atom_type_description
_atom_type_scat_dispersion_real
_atom_type_scat_dispersion_imag
_atom_type_scat_source
C C 0.0033 0.0016 'International Tables Vol C Tables 4.2.6.8 and 6.1.1.4'
H H 0.0000 0.0000 'International Tables Vol C Tables 4.2.6.8 and 6.1.1.4'
O O 0.0106 0.0060 'International Tables Vol C Tables 4.2.6.8 and 6.1.1.4'
F F 0.0171 0.0103 'International Tables Vol C Tables 4.2.6.8 and 6.1.1.4'

loop_
_geom_angle_atom_site_label_1
_geom_angle_atom_site_label_2
_geom_angle_atom_site_label_3
_geom_angle
C11 O2 C12 114.8(3)
C17 O4 C20 117.9(2)
O1 C1 C9 127.7(3)
O1 C1 C2 126.8(3)
C9 C1 C2 105.5(2)
C3 C2 C10 128.9(2)
C3 C2 C1 109.8(2)
C10 C2 C1 121.2(2)
C2 C3 C14 130.6(2)
C2 C3 C4 107.8(2)
C14 C3 C4 121.5(2)
C5 C4 C9 120.4(2)
C5 C4 C3 130.4(2)
C9 C4 C3 109.1(2)
C4 C5 C6 119.2(2)
C7 C6 C5 119.2(2)
C7 C6 C21 121.8(3)
C5 C6 C21 118.9(2)
C8 C7 C6 122.0(2)
C9 C8 C7 117.8(3)
C8 C9 C4 121.3(2)
C8 C9 C1 130.9(2)
C4 C9 C1 107.7(2)
F1 C10 F2 105.3(2)
F1 C10 C2 111.7(2)
F2 C10 C2 110.2(3)
F1 C10 C11 106.7(3)
F2 C10 C11 106.2(2)
C2 C10 C11 116.1(2)
O3 C11 O2 126.6(3)
O3 C11 C10 122.7(3)
O2 C11 C10 110.7(3)
C13 C12 O2 109.6(3)
C15 C14 C19 117.7(2)
C15 C14 C3 119.5(2)
C19 C14 C3 122.8(2)
C16 C15 C14 121.6(2)
C15 C16 C17 119.5(2)
O4 C17 C18 116.3(2)
O4 C17 C16 124.3(2)
C18 C17 C16 119.4(2)
C19 C18 C17 121.0(2)
C18 C19 C14 120.7(2)

loop_
_geom_bond_atom_site_label_1
_geom_bond_atom_site_label_2
_geom_bond_distance
F1 C10 1.361(4)
F2 C10 1.362(4)
O1 C1 1.213(3)
O2 C11 1.313(4)
O2 C12 1.456(4)
O3 C11 1.191(4)
O4 C17 1.360(3)
O4 C20 1.425(4)
C1 C9 1.488(4)
C1 C2 1.491(4)
C2 C3 1.361(3)
C2 C10 1.483(4)
C3 C14 1.467(3)
C3 C4 1.501(3)
C4 C5 1.369(4)
C4 C9 1.390(4)
C5 C6 1.401(4)
C6 C7 1.383(4)
C6 C21 1.505(4)
C7 C8 1.381(4)
C8 C9 1.377(4)
C10 C11 1.537(4)
C12 C13 1.440(7)
C14 C15 1.392(4)
C14 C19 1.400(3)
C15 C16 1.378(4)
C16 C17 1.393(3)
C17 C18 1.376(4)
C18 C19 1.370(4)

loop_
_geom_torsion_atom_site_label_1
_geom_torsion_atom_site_label_2
_geom_torsion_atom_site_label_3
_geom_torsion_atom_site_label_4
_geom_torsion
O1 C1 C2 C3 -178.1(3)
C9 C1 C2 C3 1.2(3)
O1 C1 C2 C10 1.4(5)
C9 C1 C2 C10 -179.3(3)
C10 C2 C3 C14 0.1(5)
C1 C2 C3 C14 179.5(3)
C10 C2 C3 C4 -179.8(3)
C1 C2 C3 C4 -0.3(3)
C2 C3 C4 C5 176.0(3)
C14 C3 C4 C5 -3.8(4)
C2 C3 C4 C9 -0.7(3)
C14 C3 C4 C9 179.4(2)
C9 C4 C5 C6 -3.2(4)
C3 C4 C5 C6 -179.6(3)
C4 C5 C6 C7 2.0(4)
C4 C5 C6 C21 -177.1(3)
C5 C6 C7 C8 0.3(4)
C21 C6 C7 C8 179.4(3)
C6 C7 C8 C9 -1.4(5)
C7 C8 C9 C4 0.2(4)
C7 C8 C9 C1 177.4(3)
C5 C4 C9 C8 2.1(4)
C3 C4 C9 C8 179.2(3)
C5 C4 C9 C1 -175.7(3)
C3 C4 C9 C1 1.5(3)
O1 C1 C9 C8 0.2(6)
C2 C1 C9 C8 -179.1(3)
O1 C1 C9 C4 177.7(3)
C2 C1 C9 C4 -1.6(3)
C3 C2 C10 F1 -36.4(4)
C1 C2 C10 F1 144.2(3)
C3 C2 C10 F2 80.2(4)
C1 C2 C10 F2 -99.1(3)
C3 C2 C10 C11 -159.0(3)
C1 C2 C10 C11 21.6(4)
C12 O2 C11 O3 3.9(5)
C12 O2 C11 C10 -178.6(3)
F1 C10 C11 O3 114.0(4)
F2 C10 C11 O3 2.1(5)
C2 C10 C11 O3 -120.7(4)
F1 C10 C11 O2 -63.6(3)
F2 C10 C11 O2 -175.5(3)
C2 C10 C11 O2 61.7(4)
C11 O2 C12 C13 171.0(4)
C2 C3 C14 C15 137.2(3)
C4 C3 C14 C15 -43.0(3)
C2 C3 C14 C19 -43.3(4)
C4 C3 C14 C19 136.5(3)
C19 C14 C15 C16 2.3(4)
C3 C14 C15 C16 -178.2(2)
C14 C15 C16 C17 -0.8(4)
C20 O4 C17 C18 170.0(3)
C20 O4 C17 C16 -9.2(4)
C15 C16 C17 O4 177.1(3)
C15 C16 C17 C18 -2.1(4)
O4 C17 C18 C19 -175.9(2)
C16 C17 C18 C19 3.4(4)
C17 C18 C19 C14 -1.8(4)
C15 C14 C19 C18 -1.0(4)
C3 C14 C19 C18 179.5(2)
